data_7113613
loop_
_publ_author_name
'Metcalfe, Clive'
'Adams, Harry'
'Haq, Ihtshamul'
'Thomas, Jim A.'

_publ_section_title
;
 A ruthenium dipyridophenazine complex that binds preferentially to GC
 sequences
;
_journal_coden_ASTM CHCOFS
_journal_issue 10
_journal_name_full
;
 Chemical Communications (Cambridge, United Kingdom)
;
_journal_page_first 1152
_journal_page_last 1153
_journal_paper_doi 10.1039/b300436h
_journal_year 2003
_chemical_formula_sum 'C30 H23 F12 N11 P2 Ru'
_chemical_formula_weight 928.60
_space_group_IT_number 15
_symmetry_cell_setting monoclinic
_symmetry_space_group_name_Hall '-C 2yc'
_symmetry_space_group_name_H-M 'C 1 2/c 1'
_atom_sites_solution_hydrogens geom
_atom_sites_solution_primary direct
_atom_sites_solution_secondary difmap
_audit_creation_method SHELXL-97
_cell_angle_alpha 90.00
_cell_angle_beta 90.045(3)
_cell_angle_gamma 90.00
_cell_formula_units_Z 16
_cell_length_a 30.183(3)
_cell_length_b 23.928(3)
_cell_length_c 21.494(2)
_cell_measurement_reflns_used 3303
_cell_measurement_temperature 150(2)
_cell_measurement_theta_max 43.509
_cell_measurement_theta_min 4.739
_cell_volume 15523(3)
_computing_cell_refinement 'Bruker SMART'
_computing_data_collection 'Bruker SMART'
_computing_data_reduction 'Bruker SHELXTL'
_computing_molecular_graphics 'Bruker SHELXTL'
_computing_publication_material 'Bruker SHELXTL'
_computing_structure_refinement 'SHELXL-97 (Sheldrick, 1997)'
_computing_structure_solution 'SHELXS-97 (Sheldrick, 1990)'
_diffrn_ambient_temperature 150(2)
_diffrn_measured_fraction_theta_full 0.952
_diffrn_measured_fraction_theta_max 0.952
_diffrn_measurement_device_type 'CCD area detector'
_diffrn_measurement_method 'phi and omega scans'
_diffrn_radiation_monochromator graphite
_diffrn_radiation_source 'fine-focus sealed tube'
_diffrn_radiation_type MoK\a
_diffrn_radiation_wavelength 0.71073
_diffrn_reflns_av_R_equivalents 0.1518
_diffrn_reflns_av_sigmaI/netI 0.3044
_diffrn_reflns_limit_h_max 39
_diffrn_reflns_limit_h_min -29
_diffrn_reflns_limit_k_max 31
_diffrn_reflns_limit_k_min -31
_diffrn_reflns_limit_l_max 22
_diffrn_reflns_limit_l_min -28
_diffrn_reflns_number 48804
_diffrn_reflns_theta_full 28.38
_diffrn_reflns_theta_max 28.38
_diffrn_reflns_theta_min 1.09
_exptl_absorpt_coefficient_mu 0.583
_exptl_absorpt_correction_T_max 0.8825
_exptl_absorpt_correction_T_min 0.7795
_exptl_absorpt_correction_type empirical
_exptl_absorpt_process_details SADABS
_exptl_crystal_colour 'deep red'
_exptl_crystal_density_diffrn 1.589
_exptl_crystal_density_method 'not measured'
_exptl_crystal_description 'prismatic block'
_exptl_crystal_F_000 7392
_exptl_crystal_size_max 0.45
_exptl_crystal_size_mid 0.34
_exptl_crystal_size_min 0.22
_refine_diff_density_max 2.995
_refine_diff_density_min -0.864
_refine_diff_density_rms 0.168
_refine_ls_extinction_method none
_refine_ls_goodness_of_fit_ref 0.792
_refine_ls_hydrogen_treatment mixed
_refine_ls_matrix_type full
_refine_ls_number_parameters 1004
_refine_ls_number_reflns 18520
_refine_ls_number_restraints 90
_refine_ls_restrained_S_all 0.793
_refine_ls_R_factor_all 0.2378
_refine_ls_R_factor_gt 0.0962
_refine_ls_shift/su_max 0.004
_refine_ls_shift/su_mean 0.000
_refine_ls_structure_factor_coef Fsqd
_refine_ls_weighting_details 'calc w=1/[\s^2^(Fo^2^)+(0.1404P)^2^+0.0000P] where P=(Fo^2^+2Fc^2^)/3'
_refine_ls_weighting_scheme calc
_refine_ls_wR_factor_gt 0.2389
_refine_ls_wR_factor_ref 0.2806
_reflns_number_gt 5553
_reflns_number_total 18520
_reflns_threshold_expression >2sigma(I)
_cod_duplicate_entry 7103639
_cod_data_source_file b300436h.txt
_cod_data_source_block iaj125m
_cod_depositor_comments
;
The following automatic conversions were performed:

'_symmetry_cell_setting' value 'Monoclinic' changed to 'monoclinic'
according to
/usr/data/users/saulius/automatic-downloads/retrospective/RSC/lib/dictionaries/cif_core.dic
dictionary named 'cif_core.dic' version 2.4.2 from
2011-04-26.

'_exptl_absorpt_correction_type' value 'Empirical'
changed to 'empirical' according to
/usr/data/users/saulius/automatic-downloads/retrospective/RSC/lib/dictionaries/cif_core.dic
dictionary named 'cif_core.dic' version 2.4.2 from 2011-04-26.

Automatic conversion script
Id: cif_fix_values 2281 2013-09-26 08:29:07Z andrius 
;
_cod_original_sg_symbol_H-M C2/c
_cod_database_code 7113613

loop_
_symmetry_equiv_pos_as_xyz
'x, y, z'
'-x, y, -z+1/2'
'x+1/2, y+1/2, z'
'-x+1/2, y+1/2, -z+1/2'
'-x, -y, -z'
'x, -y, z-1/2'
'-x+1/2, -y+1/2, -z'
'x+1/2, -y+1/2, z-1/2'

loop_
_atom_site_label
_atom_site_type_symbol
_atom_site_fract_x
_atom_site_fract_y
_atom_site_fract_z
_atom_site_U_iso_or_equiv
_atom_site_adp_type
_atom_site_occupancy
_atom_site_symmetry_multiplicity
_atom_site_calc_flag
_atom_site_refinement_flags
_atom_site_disorder_assembly
_atom_site_disorder_group
Ru1 Ru 0.14847(2) 0.89377(4) 0.66424(3) 0.0353(2) Uani 1 1 d . . .
N1 N 0.1977(3) 0.6060(4) 0.7690(4) 0.042(2) Uani 1 1 d . . .
N2 N 0.2345(3) 0.6358(4) 0.7802(4) 0.048(2) Uani 1 1 d . . .
N3 N 0.1996(3) 0.5961(4) 0.8989(4) 0.046(2) Uani 1 1 d . . .
N4 N 0.2373(3) 0.6284(4) 0.8905(4) 0.047(2) Uani 1 1 d . . .
N5 N 0.1606(3) 0.6899(4) 0.8477(4) 0.050(2) Uani 1 1 d . . .
N6 N 0.2036(3) 0.7078(4) 0.8434(5) 0.062(3) Uani 1 1 d . . .
N7 N 0.1351(3) 0.5228(3) 0.8178(3) 0.0370(19) Uani 1 1 d . . .
N8 N 0.0991(2) 0.6126(3) 0.7694(3) 0.0314(17) Uani 1 1 d . . .
N9 N 0.0006(3) 0.5006(3) 0.6472(3) 0.035(2) Uani 1 1 d . . .
N10 N 0.0406(3) 0.4047(4) 0.6980(4) 0.050(2) Uani 1 1 d . . .
N11 N 0.1010(2) 0.6028(3) 0.9024(3) 0.0300(17) Uani 1 1 d . . .
C1 C 0.2049(4) 0.5780(5) 0.7165(5) 0.050(3) Uani 1 1 d . . .
H1A H 0.1847 0.5542 0.6975 0.060 Uiso 1 1 calc R . .
C2 C 0.2475(4) 0.5898(5) 0.6941(5) 0.055(3) Uani 1 1 d . . .
H2A H 0.2603 0.5756 0.6580 0.066 Uiso 1 1 calc R . .
C3 C 0.2662(4) 0.6251(5) 0.7341(5) 0.055(3) Uani 1 1 d . . .
H3A H 0.2947 0.6398 0.7320 0.066 Uiso 1 1 calc R . .
C4 C 0.2382(3) 0.6662(4) 0.8372(5) 0.046(3) Uani 1 1 d . . .
H4A H 0.2668 0.6856 0.8372 0.055 Uiso 1 1 calc R . .
C5 C 0.2070(4) 0.5671(5) 0.9485(5) 0.050(3) Uani 1 1 d . . .
H5A H 0.1877 0.5410 0.9657 0.060 Uiso 1 1 calc R . .
C6 C 0.2488(4) 0.5811(5) 0.9725(5) 0.061(3) Uani 1 1 d . . .
H6A H 0.2614 0.5663 1.0084 0.073 Uiso 1 1 calc R . .
C7 C 0.2675(4) 0.6193(5) 0.9353(5) 0.059(3) Uani 1 1 d . . .
H7A H 0.2952 0.6358 0.9396 0.071 Uiso 1 1 calc R . .
C8 C 0.1374(4) 0.7352(5) 0.8638(5) 0.057(3) Uani 1 1 d . . .
H8A H 0.1073 0.7359 0.8726 0.068 Uiso 1 1 calc R . .
C9 C 0.1655(5) 0.7808(5) 0.8653(7) 0.083(4) Uani 1 1 d . . .
H9B H 0.1571 0.8176 0.8727 0.100 Uiso 1 1 calc R . .
C10 C 0.2070(5) 0.7627(5) 0.8541(6) 0.070(4) Uani 1 1 d . . .
H10B H 0.2327 0.7840 0.8539 0.083 Uiso 1 1 calc R . .
C11 C 0.0818(3) 0.6582(4) 0.7448(5) 0.042(3) Uani 1 1 d . . .
H11A H 0.0926 0.6926 0.7580 0.050 Uiso 1 1 calc R . .
C12 C 0.0491(3) 0.6580(4) 0.7013(4) 0.038(2) Uani 1 1 d . . .
H12A H 0.0383 0.6912 0.6847 0.045 Uiso 1 1 calc R . .
C13 C 0.0331(3) 0.6090(4) 0.6831(4) 0.039(2) Uani 1 1 d . . .
H13A H 0.0106 0.6079 0.6535 0.047 Uiso 1 1 calc R . .
C14 C 0.0492(3) 0.5593(4) 0.7077(4) 0.038(2) Uani 1 1 d . . .
C15 C 0.0819(3) 0.5627(4) 0.7503(4) 0.030(2) Uani 1 1 d . . .
C16 C 0.1020(3) 0.5143(4) 0.7763(4) 0.032(2) Uani 1 1 d . . .
C17 C 0.1568(3) 0.4781(4) 0.8422(4) 0.040(2) Uani 1 1 d . . .
H17A H 0.1807 0.4832 0.8689 0.048 Uiso 1 1 calc R . .
C18 C 0.1426(4) 0.4243(4) 0.8266(5) 0.054(3) Uani 1 1 d . . .
H18A H 0.1557 0.3937 0.8460 0.065 Uiso 1 1 calc R . .
C19 C 0.1102(4) 0.4154(5) 0.7838(5) 0.048(3) Uani 1 1 d . . .
H19A H 0.1024 0.3794 0.7717 0.057 Uiso 1 1 calc R . .
C20 C 0.0893(3) 0.4613(4) 0.7590(4) 0.035(2) Uani 1 1 d . . .
C21 C 0.0541(3) 0.4550(4) 0.7138(4) 0.041(3) Uani 1 1 d . . .
C22 C 0.0328(3) 0.5050(4) 0.6870(4) 0.035(2) Uani 1 1 d . . .
C23 C -0.0125(3) 0.4491(4) 0.6289(4) 0.041(3) Uani 1 1 d . . .
C24 C -0.0461(3) 0.4400(5) 0.5852(4) 0.043(3) Uani 1 1 d . . .
H24A H -0.0604 0.4703 0.5670 0.051 Uiso 1 1 calc R . .
C25 C -0.0579(4) 0.3872(6) 0.5693(5) 0.057(3) Uani 1 1 d . . .
H25A H -0.0809 0.3821 0.5412 0.069 Uiso 1 1 calc R . .
C26 C -0.0376(4) 0.3425(5) 0.5923(6) 0.063(3) Uani 1 1 d . . .
H26A H -0.0458 0.3073 0.5780 0.076 Uiso 1 1 calc R . .
C27 C -0.0054(4) 0.3464(5) 0.6362(5) 0.062(3) Uani 1 1 d . . .
H27A H 0.0072 0.3145 0.6536 0.074 Uiso 1 1 calc R . .
C28 C 0.0086(4) 0.4003(5) 0.6549(5) 0.049(3) Uani 1 1 d . . .
C29 C 0.0749(3) 0.5982(4) 0.9392(4) 0.040(2) Uani 1 1 d . . .
C30 C 0.0392(4) 0.5890(4) 0.9839(5) 0.053(3) Uani 1 1 d . . .
H30A H 0.0111 0.5944 0.9639 0.080 Uiso 1 1 d R . .
H30B H 0.0422 0.6150 1.0177 0.080 Uiso 1 1 d R . .
H30C H 0.0409 0.5515 0.9997 0.080 Uiso 1 1 d R . .
Ru1A Ru 0.14847(2) 0.60617(4) 0.83568(3) 0.0355(2) Uani 1 1 d . . .
N1A N 0.1999(3) 0.9029(4) 0.6007(4) 0.043(2) Uani 1 1 d . . .
N2A N 0.2363(3) 0.8720(4) 0.6103(4) 0.044(2) Uani 1 1 d . . .
N3A N 0.1973(2) 0.8939(4) 0.7306(4) 0.045(2) Uani 1 1 d . . .
N4A N 0.2346(3) 0.8648(4) 0.7200(4) 0.047(2) Uani 1 1 d . . .
N5A N 0.1605(3) 0.8105(4) 0.6530(4) 0.047(2) Uani 1 1 d . . .
N6A N 0.2042(3) 0.7923(4) 0.6572(4) 0.056(3) Uani 1 1 d . . .
N7A N 0.1353(3) 0.9771(3) 0.6824(4) 0.040(2) Uani 1 1 d . . .
N8A N 0.0991(2) 0.8879(3) 0.7308(3) 0.0330(18) Uani 1 1 d . . .
N9A N 0.0407(3) 1.0950(4) 0.8010(4) 0.048(2) Uani 1 1 d . . .
N10A N 0.0002(2) 0.9995(3) 0.8523(3) 0.036(2) Uani 1 1 d . . .
N11A N 0.1014(3) 0.8976(3) 0.5966(3) 0.0329(18) Uani 1 1 d . . .
C1A C 0.2079(4) 0.9335(5) 0.5520(4) 0.049(3) Uani 1 1 d . . .
H1AA H 0.1891 0.9609 0.5364 0.058 Uiso 1 1 calc R . .
C2A C 0.2488(5) 0.9191(6) 0.5266(6) 0.073(4) Uani 1 1 d . . .
H2AA H 0.2613 0.9335 0.4905 0.088 Uiso 1 1 calc R . .
C3A C 0.2664(4) 0.8808(6) 0.5638(5) 0.074(4) Uani 1 1 d . . .
H3AA H 0.2938 0.8634 0.5592 0.089 Uiso 1 1 calc R . .
C4A C 0.2386(3) 0.8332(4) 0.6638(5) 0.044(3) Uani 1 1 d . . .
H4AA H 0.2674 0.8142 0.6635 0.052 Uiso 1 1 calc R . .
C5A C 0.2050(4) 0.9214(5) 0.7842(5) 0.050(3) Uani 1 1 d . . .
H5AA H 0.1848 0.9451 0.8034 0.060 Uiso 1 1 calc R . .
C6A C 0.2466(4) 0.9100(5) 0.8065(5) 0.056(3) Uani 1 1 d . . .
H6AA H 0.2594 0.9243 0.8425 0.067 Uiso 1 1 calc R . .
C7A C 0.2651(4) 0.8738(5) 0.7660(5) 0.059(3) Uani 1 1 d . . .
H7AA H 0.2932 0.8581 0.7688 0.070 Uiso 1 1 calc R . .
C8A C 0.1377(4) 0.7645(5) 0.6370(5) 0.060(3) Uani 1 1 d . . .
H8AA H 0.1074 0.7641 0.6293 0.072 Uiso 1 1 calc R . .
C9A C 0.1647(4) 0.7178(6) 0.6334(6) 0.080(4) Uani 1 1 d . . .
H9AB H 0.1564 0.6811 0.6249 0.096 Uiso 1 1 calc R . .
C10A C 0.2051(5) 0.7375(5) 0.6449(6) 0.073(4) Uani 1 1 d . . .
H10D H 0.2307 0.7159 0.6444 0.088 Uiso 1 1 calc R . .
C11A C 0.1566(3) 1.0211(4) 0.6573(4) 0.042(3) Uani 1 1 d . . .
H11B H 0.1799 1.0154 0.6297 0.051 Uiso 1 1 calc R . .
C12A C 0.1433(4) 1.0760(5) 0.6730(5) 0.057(3) Uani 1 1 d . . .
H12B H 0.1569 1.1065 0.6543 0.068 Uiso 1 1 calc R . .
C13A C 0.1102(3) 1.0842(4) 0.7164(5) 0.045(3) Uani 1 1 d . . .
H13B H 0.1020 1.1201 0.7282 0.054 Uiso 1 1 calc R . .
C14A C 0.0896(3) 1.0389(4) 0.7417(4) 0.032(2) Uani 1 1 d . . .
C15A C 0.1024(3) 0.9863(4) 0.7229(4) 0.029(2) Uani 1 1 d . . .
C16A C 0.0821(3) 0.9367(4) 0.7489(4) 0.030(2) Uani 1 1 d . . .
C17A C 0.0492(3) 0.9403(4) 0.7929(4) 0.036(2) Uani 1 1 d . . .
C18A C 0.0323(3) 0.8903(4) 0.8175(4) 0.037(2) Uani 1 1 d . . .
H18B H 0.0095 0.8912 0.8465 0.045 Uiso 1 1 calc R . .
C19A C 0.0492(3) 0.8415(4) 0.7991(4) 0.043(3) Uani 1 1 d . . .
H19B H 0.0388 0.8083 0.8162 0.052 Uiso 1 1 calc R . .
C20A C 0.0825(3) 0.8402(4) 0.7540(4) 0.040(2) Uani 1 1 d . . .
H20A H 0.0933 0.8060 0.7400 0.048 Uiso 1 1 calc R . .
C21A C 0.0539(3) 1.0445(4) 0.7855(4) 0.040(2) Uani 1 1 d . . .
C22A C 0.0326(3) 0.9958(4) 0.8124(4) 0.040(2) Uani 1 1 d . . .
C23A C 0.0085(4) 1.0996(5) 0.8448(4) 0.050(3) Uani 1 1 d . . .
C24A C -0.0053(4) 1.1540(5) 0.8636(5) 0.060(3) Uani 1 1 d . . .
H24B H 0.0074 1.1860 0.8466 0.072 Uiso 1 1 calc R . .
C25A C -0.0377(4) 1.1573(6) 0.9074(6) 0.065(4) Uani 1 1 d . . .
H25B H -0.0465 1.1924 0.9213 0.079 Uiso 1 1 calc R . .
C26A C -0.0576(4) 1.1116(5) 0.9313(5) 0.057(3) Uani 1 1 d . . .
H26B H -0.0802 1.1164 0.9602 0.068 Uiso 1 1 calc R . .
C27A C -0.0459(3) 1.0589(5) 0.9149(5) 0.047(3) Uani 1 1 d . . .
H27B H -0.0600 1.0284 0.9330 0.056 Uiso 1 1 calc R . .
C28A C -0.0129(3) 1.0509(5) 0.8711(5) 0.044(3) Uani 1 1 d . . .
C29A C 0.0751(4) 0.9021(4) 0.5614(5) 0.037(2) Uani 1 1 d . . .
C30A C 0.0398(4) 0.9107(4) 0.5159(5) 0.056(3) Uani 1 1 d . . .
H30D H 0.0115 0.9086 0.5362 0.084 Uiso 1 1 d R . .
H30E H 0.0416 0.8823 0.4844 0.084 Uiso 1 1 d R . .
H30F H 0.0432 0.9468 0.4970 0.084 Uiso 1 1 d R . .
P1 P 0.15081(13) 0.24990(16) 0.7502(2) 0.0926(13) Uani 1 1 d D . .
P2 P 0.36419(10) 0.97532(15) 0.43134(12) 0.0633(10) Uani 1 1 d D . .
P3 P 0.36412(10) 0.52476(14) 0.06836(12) 0.0609(10) Uani 1 1 d D . .
P4 P 0.49989(10) 0.75005(13) 0.05948(13) 0.0466(7) Uani 1 1 d . . .
F1 F 0.1550(6) 0.2075(6) 0.8062(6) 0.088(4) Uiso 0.552(16) 1 d PDU A 1
F1' F 0.1432(7) 0.1948(5) 0.7888(8) 0.076(4) Uiso 0.448(16) 1 d PDU A 2
F2 F 0.1523(3) 0.2043(3) 0.6969(4) 0.117(3) Uani 1 1 d D A .
F3 F 0.20308(18) 0.2503(3) 0.7504(4) 0.096(3) Uani 1 1 d D A .
F4 F 0.1499(3) 0.2978(3) 0.7001(4) 0.120(3) Uani 1 1 d D A .
F5 F 0.1521(3) 0.2958(3) 0.8033(4) 0.116(3) Uani 1 1 d D A .
F6 F 0.0995(2) 0.2521(7) 0.7633(9) 0.095(4) Uiso 0.552(16) 1 d PDU A 1
F6' F 0.1008(3) 0.2458(9) 0.7292(11) 0.093(5) Uiso 0.448(16) 1 d PDU A 2
F7 F 0.3693(3) 0.9946(4) 0.3614(3) 0.115(3) Uani 1 1 d D A .
F8 F 0.3714(3) 1.0386(3) 0.4505(4) 0.125(3) Uani 1 1 d D A .
F9 F 0.31346(16) 0.9903(3) 0.4261(3) 0.077(2) Uani 1 1 d D A .
F10 F 0.3603(5) 0.9728(7) 0.5044(2) 0.064(3) Uiso 0.552(16) 1 d PDU A 1
F10' F 0.3545(6) 0.9491(8) 0.4974(5) 0.062(4) Uiso 0.448(16) 1 d PDU A 2
F11 F 0.3548(4) 0.9144(3) 0.4078(5) 0.146(4) Uani 1 1 d D A .
F12 F 0.41635(19) 0.9748(7) 0.4380(6) 0.071(4) Uiso 0.552(16) 1 d PDU A 1
F12' F 0.4118(4) 0.9482(9) 0.4393(8) 0.077(4) Uiso 0.448(16) 1 d PDU A 2
F13 F 0.31337(16) 0.5097(3) 0.0737(3) 0.076(2) Uani 1 1 d D A .
F14 F 0.3688(3) 0.5056(4) 0.1385(3) 0.104(3) Uani 1 1 d D A .
F15 F 0.3724(3) 0.4618(3) 0.0489(5) 0.132(4) Uani 1 1 d D A .
F16 F 0.4128(3) 0.5486(8) 0.0603(7) 0.085(4) Uiso 0.552(16) 1 d PDU A 1
F16' F 0.41629(19) 0.5242(9) 0.0626(8) 0.073(4) Uiso 0.448(16) 1 d PDU A 2
F17 F 0.3542(4) 0.5466(6) 0.0005(4) 0.062(3) Uiso 0.552(16) 1 d PDU A 1
F17' F 0.3621(6) 0.5225(9) -0.0048(2) 0.064(4) Uiso 0.448(16) 1 d PDU A 2
F18 F 0.3554(4) 0.5856(3) 0.0926(5) 0.144(4) Uani 1 1 d D A .
F19 F 0.4706(2) 0.7784(3) 0.1125(3) 0.0641(18) Uani 1 1 d . . .
F20 F 0.4682(2) 0.6974(3) 0.0590(3) 0.0612(17) Uani 1 1 d . . .
F21 F 0.5294(2) 0.7211(3) 0.1132(3) 0.0649(18) Uani 1 1 d . . .
F22 F 0.5292(2) 0.7214(3) 0.0066(3) 0.0702(19) Uani 1 1 d . . .
F23 F 0.5317(2) 0.8030(2) 0.0595(3) 0.0596(17) Uani 1 1 d . . .
F24 F 0.4706(2) 0.7787(3) 0.0062(3) 0.076(2) Uani 1 1 d . . .

loop_
_atom_site_aniso_label
_atom_site_aniso_U_11
_atom_site_aniso_U_22
_atom_site_aniso_U_33
_atom_site_aniso_U_23
_atom_site_aniso_U_13
_atom_site_aniso_U_12
Ru1 0.0330(4) 0.0326(5) 0.0403(4) 0.0101(4) 0.0072(3) 0.0018(4)
N1 0.035(5) 0.046(6) 0.045(5) 0.007(4) -0.001(4) -0.010(4)
N2 0.035(5) 0.053(6) 0.054(6) 0.012(5) -0.008(4) -0.009(5)
N3 0.044(5) 0.048(6) 0.047(5) 0.010(4) 0.001(4) 0.008(4)
N4 0.040(5) 0.050(6) 0.050(5) 0.020(4) -0.004(4) -0.001(4)
N5 0.047(6) 0.037(6) 0.066(6) 0.016(5) -0.011(4) -0.006(5)
N6 0.056(7) 0.041(7) 0.089(7) 0.026(5) 0.001(5) -0.015(5)
N7 0.032(5) 0.036(5) 0.043(5) -0.001(4) 0.007(4) 0.008(4)
N8 0.036(4) 0.017(4) 0.041(4) 0.005(4) 0.004(3) 0.006(4)
N9 0.038(5) 0.036(6) 0.033(4) 0.003(4) 0.012(4) 0.003(4)
N10 0.063(6) 0.034(6) 0.052(5) -0.007(4) 0.021(5) -0.001(5)
N11 0.036(4) 0.008(4) 0.045(4) 0.003(3) 0.002(4) 0.003(3)
C1 0.054(7) 0.061(8) 0.036(6) -0.002(5) 0.007(5) -0.003(6)
C2 0.049(7) 0.071(9) 0.046(7) 0.003(6) 0.007(5) 0.002(6)
C3 0.057(7) 0.043(7) 0.065(7) 0.016(6) 0.024(6) -0.006(6)
C4 0.030(6) 0.038(7) 0.069(7) -0.003(6) 0.010(5) -0.004(5)
C5 0.044(7) 0.058(8) 0.048(6) 0.015(6) -0.007(5) -0.001(6)
C6 0.077(9) 0.058(9) 0.047(7) 0.014(6) -0.011(6) 0.008(7)
C7 0.053(7) 0.063(9) 0.060(7) 0.016(6) -0.016(6) 0.016(6)
C8 0.050(7) 0.050(8) 0.070(8) 0.014(6) -0.008(6) 0.003(6)
C9 0.067(10) 0.033(8) 0.150(14) -0.020(8) -0.026(9) -0.012(7)
C10 0.070(9) 0.029(8) 0.109(10) -0.009(7) -0.019(8) -0.014(6)
C11 0.051(7) 0.019(6) 0.056(6) -0.002(5) 0.008(5) 0.004(5)
C12 0.051(7) 0.021(6) 0.041(5) 0.006(4) -0.015(5) 0.000(5)
C13 0.037(5) 0.043(7) 0.037(5) 0.008(5) 0.002(4) -0.004(5)
C14 0.036(6) 0.037(6) 0.040(5) 0.018(5) 0.021(5) 0.002(5)
C15 0.019(5) 0.035(6) 0.038(5) 0.013(4) 0.008(4) 0.008(4)
C16 0.029(5) 0.028(6) 0.038(5) 0.004(4) 0.009(4) 0.000(4)
C17 0.049(7) 0.021(6) 0.049(6) 0.016(5) 0.002(5) 0.020(5)
C18 0.068(8) 0.023(7) 0.072(8) 0.009(6) 0.020(7) 0.018(6)
C19 0.048(7) 0.037(7) 0.058(7) 0.003(5) 0.007(6) 0.007(5)
C20 0.048(6) 0.026(6) 0.031(5) 0.009(4) 0.012(4) 0.011(5)
C21 0.050(6) 0.037(7) 0.037(5) -0.003(5) 0.023(5) 0.002(5)
C22 0.038(6) 0.032(6) 0.034(5) -0.002(4) 0.012(4) 0.007(5)
C23 0.045(6) 0.034(7) 0.044(6) -0.007(5) 0.013(5) -0.002(5)
C24 0.033(6) 0.048(7) 0.047(6) -0.002(5) 0.002(5) 0.007(5)
C25 0.068(8) 0.067(9) 0.037(6) -0.020(6) 0.008(5) -0.044(7)
C26 0.065(9) 0.029(7) 0.096(10) -0.022(7) 0.001(7) -0.021(6)
C27 0.085(10) 0.031(7) 0.069(8) -0.013(6) 0.019(7) -0.014(6)
C28 0.048(7) 0.051(8) 0.048(6) -0.014(6) 0.016(5) -0.002(6)
C29 0.049(6) 0.029(6) 0.042(6) 0.010(5) -0.002(5) 0.007(5)
C30 0.068(8) 0.033(7) 0.058(7) 0.010(5) 0.027(6) 0.010(5)
Ru1A 0.0334(5) 0.0330(5) 0.0402(4) 0.0105(4) -0.0004(3) -0.0014(4)
N1A 0.041(5) 0.048(6) 0.039(5) 0.013(4) 0.002(4) 0.003(4)
N2A 0.038(5) 0.049(6) 0.045(5) 0.003(4) 0.014(4) 0.005(4)
N3A 0.032(5) 0.061(6) 0.041(5) 0.020(5) 0.011(4) 0.011(5)
N4A 0.037(5) 0.054(6) 0.048(5) 0.007(4) 0.011(4) -0.002(4)
N5A 0.044(5) 0.038(6) 0.059(5) 0.010(4) 0.025(4) 0.000(4)
N6A 0.052(6) 0.036(6) 0.080(7) 0.022(5) 0.019(5) 0.021(5)
N7A 0.037(5) 0.037(5) 0.046(5) 0.000(4) -0.006(4) -0.008(4)
N8A 0.034(4) 0.030(5) 0.035(4) 0.012(4) 0.004(3) 0.006(4)
N9A 0.064(6) 0.037(6) 0.043(5) -0.007(4) -0.014(4) -0.005(5)
N10A 0.032(5) 0.038(6) 0.037(4) -0.002(4) -0.002(4) 0.006(4)
N11A 0.039(5) 0.020(4) 0.039(4) 0.006(4) 0.001(4) -0.004(4)
C1A 0.061(7) 0.047(7) 0.038(6) 0.012(5) 0.009(5) 0.002(6)
C2A 0.083(10) 0.083(10) 0.054(8) 0.019(7) 0.019(7) -0.006(8)
C3A 0.053(8) 0.126(14) 0.043(7) 0.023(7) 0.008(6) -0.013(8)
C4A 0.032(6) 0.046(7) 0.053(6) 0.009(5) -0.003(5) 0.008(5)
C5A 0.048(7) 0.067(8) 0.034(6) 0.007(5) -0.001(5) 0.010(6)
C6A 0.050(7) 0.076(9) 0.042(6) 0.009(6) -0.002(5) 0.009(6)
C7A 0.042(7) 0.075(10) 0.058(7) 0.017(7) -0.018(6) 0.006(6)
C8A 0.059(8) 0.042(8) 0.079(8) 0.006(6) 0.015(6) 0.001(6)
C9A 0.061(9) 0.049(9) 0.129(12) -0.011(8) 0.040(8) 0.005(7)
C10A 0.078(10) 0.040(8) 0.101(10) -0.001(7) 0.041(8) 0.011(7)
C11A 0.051(7) 0.020(6) 0.056(6) 0.013(5) 0.007(5) -0.001(5)
C12A 0.069(8) 0.045(8) 0.055(7) 0.015(6) -0.005(6) -0.018(6)
C13A 0.053(7) 0.032(6) 0.051(6) 0.005(5) -0.002(5) -0.010(5)
C14A 0.039(6) 0.024(5) 0.033(5) 0.008(4) -0.007(4) -0.004(4)
C15A 0.029(5) 0.026(5) 0.031(5) -0.002(4) -0.008(4) 0.000(4)
C16A 0.028(5) 0.027(6) 0.033(5) 0.002(4) -0.003(4) 0.001(4)
C17A 0.045(6) 0.035(6) 0.027(5) 0.013(4) -0.012(4) -0.003(5)
C18A 0.031(5) 0.031(6) 0.050(6) 0.010(5) 0.002(4) 0.005(5)
C19A 0.061(7) 0.019(6) 0.050(6) 0.004(5) 0.020(5) -0.004(5)
C20A 0.041(6) 0.018(5) 0.061(7) 0.003(5) 0.013(5) 0.001(4)
C21A 0.051(7) 0.021(6) 0.047(6) -0.003(5) -0.009(5) -0.003(5)
C22A 0.047(7) 0.032(6) 0.041(6) -0.006(5) -0.013(5) -0.008(5)
C23A 0.061(7) 0.054(8) 0.034(5) -0.004(5) -0.009(5) 0.004(6)
C24A 0.096(10) 0.034(7) 0.051(7) -0.016(6) 0.004(6) 0.014(6)
C25A 0.082(9) 0.045(8) 0.070(8) -0.005(7) -0.002(7) 0.033(7)
C26A 0.063(8) 0.055(9) 0.053(7) -0.016(7) -0.009(6) 0.027(7)
C27A 0.041(6) 0.053(8) 0.046(6) -0.012(5) 0.004(5) -0.012(5)
C28A 0.042(6) 0.037(7) 0.053(6) -0.003(5) -0.007(5) 0.013(5)
C29A 0.050(7) 0.015(6) 0.045(6) 0.005(5) -0.001(5) -0.009(5)
C30A 0.072(8) 0.037(7) 0.058(7) 0.004(5) -0.021(6) -0.015(6)
P1 0.079(3) 0.037(2) 0.161(4) -0.003(3) 0.004(3) -0.0024(19)
P2 0.060(2) 0.088(3) 0.0428(17) -0.0223(17) 0.0196(14) -0.0252(19)
P3 0.055(2) 0.083(3) 0.0451(17) -0.0227(17) -0.0152(14) 0.0228(18)
P4 0.0555(18) 0.0369(17) 0.0475(16) -0.0008(14) 0.0033(13) -0.0041(14)
F2 0.133(8) 0.063(6) 0.156(8) -0.005(6) -0.014(6) -0.019(5)
F3 0.086(6) 0.059(5) 0.142(7) 0.011(5) 0.006(5) 0.000(4)
F4 0.129(8) 0.057(6) 0.175(9) 0.027(6) -0.051(6) -0.035(5)
F5 0.134(8) 0.049(5) 0.165(8) 0.000(5) 0.018(6) 0.029(5)
F7 0.113(7) 0.134(8) 0.099(6) 0.015(5) 0.071(5) 0.012(6)
F8 0.126(8) 0.108(8) 0.142(8) -0.015(6) -0.005(6) -0.043(6)
F9 0.064(5) 0.125(7) 0.043(4) 0.000(4) 0.014(3) -0.018(4)
F11 0.175(11) 0.053(6) 0.210(11) -0.009(6) -0.054(9) -0.005(6)
F13 0.066(5) 0.113(6) 0.048(4) -0.009(4) -0.018(3) 0.027(4)
F14 0.100(7) 0.123(8) 0.089(6) 0.013(5) -0.044(5) -0.001(5)
F15 0.132(9) 0.108(8) 0.154(9) -0.026(6) 0.018(7) 0.053(6)
F18 0.204(11) 0.045(6) 0.183(10) -0.014(6) 0.073(8) 0.014(6)
F19 0.072(5) 0.050(4) 0.070(4) -0.013(3) 0.006(3) 0.014(3)
F20 0.078(5) 0.041(4) 0.065(4) -0.002(3) 0.000(3) -0.015(3)
F21 0.072(5) 0.050(4) 0.072(4) 0.013(3) -0.006(3) 0.013(3)
F22 0.091(5) 0.052(4) 0.068(4) -0.020(3) 0.023(4) -0.011(4)
F23 0.072(4) 0.036(4) 0.071(4) -0.001(3) -0.001(3) -0.009(3)
F24 0.098(6) 0.051(5) 0.078(5) 0.019(4) -0.023(4) -0.013(4)

loop_
_atom_type_symbol
_atom_type_description
_atom_type_scat_dispersion_real
_atom_type_scat_dispersion_imag
_atom_type_scat_source
C C 0.0033 0.0016 'International Tables Vol C Tables 4.2.6.8 and 6.1.1.4'
H H 0.0000 0.0000 'International Tables Vol C Tables 4.2.6.8 and 6.1.1.4'
N N 0.0061 0.0033 'International Tables Vol C Tables 4.2.6.8 and 6.1.1.4'
F F 0.0171 0.0103 'International Tables Vol C Tables 4.2.6.8 and 6.1.1.4'
P P 0.1023 0.0942 'International Tables Vol C Tables 4.2.6.8 and 6.1.1.4'
Ru Ru -1.2594 0.8363 'International Tables Vol C Tables 4.2.6.8 and 6.1.1.4'

loop_
_geom_angle_atom_site_label_1
_geom_angle_atom_site_label_2
_geom_angle_atom_site_label_3
_geom_angle
N11A Ru1 N5A 94.8(3)
N11A Ru1 N3A 176.9(3)
N5A Ru1 N3A 87.5(4)
N11A Ru1 N7A 87.5(3)
N5A Ru1 N7A 175.9(3)
N3A Ru1 N7A 90.3(3)
N11A Ru1 N8A 89.7(3)
N5A Ru1 N8A 98.3(3)
N3A Ru1 N8A 92.1(3)
N7A Ru1 N8A 78.3(3)
N11A Ru1 N1A 92.7(3)
N5A Ru1 N1A 83.8(3)
N3A Ru1 N1A 85.4(3)
N7A Ru1 N1A 99.5(3)
N8A Ru1 N1A 176.7(3)
C1 N1 N2 106.6(8)
C1 N1 Ru1A 135.1(7)
N2 N1 Ru1A 118.0(6)
N1 N2 C3 109.9(9)
N1 N2 C4 119.4(8)
C3 N2 C4 130.2(9)
C5 N3 N4 105.4(9)
C5 N3 Ru1A 137.1(8)
N4 N3 Ru1A 117.5(6)
C7 N4 N3 111.8(9)
C7 N4 C4 130.6(9)
N3 N4 C4 117.6(8)
C8 N5 N6 105.1(9)
C8 N5 Ru1A 137.0(8)
N6 N5 Ru1A 117.7(7)
C10 N6 N5 111.4(10)
C10 N6 C4 129.5(10)
N5 N6 C4 118.4(9)
C16 N7 C17 119.3(9)
C16 N7 Ru1A 114.3(6)
C17 N7 Ru1A 126.4(7)
C11 N8 C15 117.0(8)
C11 N8 Ru1A 128.5(7)
C15 N8 Ru1A 114.5(6)
C22 N9 C23 118.9(9)
C21 N10 C28 118.3(10)
C29 N11 Ru1A 176.6(8)
N1 C1 C2 110.0(10)
C3 C2 C1 107.0(10)
C2 C3 N2 106.5(10)
N2 C4 N6 111.8(9)
N2 C4 N4 110.9(9)
N6 C4 N4 109.8(8)
N3 C5 C6 109.2(10)
C7 C6 C5 108.9(10)
C6 C7 N4 104.6(11)
N5 C8 C9 109.1(11)
C10 C9 C8 108.1(12)
N6 C10 C9 106.1(12)
N8 C11 C12 124.0(9)
C13 C12 C11 118.1(9)
C12 C13 C14 121.1(10)
C15 C14 C13 117.6(10)
C15 C14 C22 120.5(9)
C13 C14 C22 121.9(10)
C14 C15 N8 122.2(8)
C14 C15 C16 122.1(9)
N8 C15 C16 115.7(8)
N7 C16 C20 121.4(9)
N7 C16 C15 116.8(9)
C20 C16 C15 121.7(9)
N7 C17 C18 119.1(10)
C19 C18 C17 121.7(10)
C18 C19 C20 117.9(11)
C19 C20 C16 120.3(10)
C19 C20 C21 121.0(10)
C16 C20 C21 118.7(9)
N10 C21 C20 119.7(10)
N10 C21 C22 120.4(10)
C20 C21 C22 119.9(9)
N9 C22 C14 121.7(9)
N9 C22 C21 121.2(9)
C14 C22 C21 117.1(9)
N9 C23 C24 123.2(10)
N9 C23 C28 119.8(10)
C24 C23 C28 117.1(10)
C25 C24 C23 120.2(11)
C26 C25 C24 122.4(11)
C25 C26 C27 122.2(11)
C26 C27 C28 118.3(12)
N10 C28 C27 118.9(11)
N10 C28 C23 121.4(10)
C27 C28 C23 119.7(11)
N11 C29 C30 175.4(12)
N11 Ru1A N5 94.3(3)
N11 Ru1A N3 93.3(3)
N5 Ru1A N3 84.1(3)
N11 Ru1A N8 88.9(3)
N5 Ru1A N8 98.2(3)
N3 Ru1A N8 176.7(3)
N11 Ru1A N1 177.4(3)
N5 Ru1A N1 87.8(4)
N3 Ru1A N1 85.4(3)
N8 Ru1A N1 92.3(3)
N11 Ru1A N7 87.5(3)
N5 Ru1A N7 176.4(3)
N3 Ru1A N7 98.9(3)
N8 Ru1A N7 78.7(3)
N1 Ru1A N7 90.6(3)
C1A N1A N2A 106.4(8)
C1A N1A Ru1 136.6(7)
N2A N1A Ru1 116.9(6)
N1A N2A C3A 110.3(9)
N1A N2A C4A 120.3(7)
C3A N2A C4A 129.3(10)
N4A N3A C5A 104.8(8)
N4A N3A Ru1 118.8(7)
C5A N3A Ru1 136.0(7)
N3A N4A C7A 111.0(9)
N3A N4A C4A 119.3(8)
C7A N4A C4A 129.6(9)
C8A N5A N6A 104.2(9)
C8A N5A Ru1 137.7(8)
N6A N5A Ru1 117.8(7)
C10A N6A N5A 108.3(10)
C10A N6A C4A 132.3(10)
N5A N6A C4A 118.6(9)
C11A N7A C15A 119.2(9)
C11A N7A Ru1 125.9(7)
C15A N7A Ru1 114.9(6)
C20A N8A C16A 119.6(7)
C20A N8A Ru1 125.6(6)
C16A N8A Ru1 114.8(6)
C21A N9A C23A 117.9(10)
C22A N10A C28A 118.5(9)
C29A N11A Ru1 176.4(8)
N1A C1A C2A 110.0(10)
C3A C2A C1A 106.8(11)
C2A C3A N2A 106.3(12)
N6A C4A N4A 112.5(8)
N6A C4A N2A 108.6(8)
N4A C4A N2A 108.6(9)
N3A C5A C6A 111.1(10)
C7A C6A C5A 106.3(10)
C6A C7A N4A 106.8(10)
N5A C8A C9A 112.0(12)
C10A C9A C8A 104.0(12)
C9A C10A N6A 111.4(12)
N7A C11A C12A 119.7(10)
C13A C12A C11A 119.9(10)
C14A C13A C12A 119.2(10)
C13A C14A C15A 118.8(9)
C13A C14A C21A 122.0(9)
C15A C14A C21A 119.2(8)
N7A C15A C14A 123.2(9)
N7A C15A C16A 115.6(8)
C14A C15A C16A 121.1(8)
N8A C16A C17A 122.2(9)
N8A C16A C15A 116.3(8)
C17A C16A C15A 121.4(9)
C16A C17A C18A 118.0(9)
C16A C17A C22A 119.7(9)
C18A C17A C22A 122.3(9)
C19A C18A C17A 119.7(9)
C18A C19A C20A 120.0(9)
N8A C20A C19A 120.5(9)
N9A C21A C14A 118.7(9)
N9A C21A C22A 120.2(10)
C14A C21A C22A 121.2(9)
N10A C22A C21A 122.6(10)
N10A C22A C17A 120.1(9)
C21A C22A C17A 117.3(9)
N9A C23A C24A 118.6(11)
N9A C23A C28A 121.7(10)
C24A C23A C28A 119.7(10)
C25A C24A C23A 117.2(12)
C26A C25A C24A 122.6(12)
C25A C26A C27A 122.5(11)
C26A C27A C28A 119.6(11)
N10A C28A C27A 122.7(10)
N10A C28A C23A 119.0(9)
C27A C28A C23A 118.4(10)
N11A C29A C30A 177.3(11)
F1' P1 F4 165.6(9)
F1' P1 F6' 87.8(10)
F4 P1 F6' 80.3(8)
F1' P1 F6 77.9(9)
F4 P1 F6 94.6(8)
F6' P1 F6 27.6(8)
F1' P1 F3 98.6(8)
F4 P1 F3 90.8(5)
F6' P1 F3 163.2(10)
F6 P1 F3 169.2(8)
F1' P1 F2 79.0(8)
F4 P1 F2 90.4(5)
F6' P1 F2 77.1(9)
F6 P1 F2 100.4(8)
F3 P1 F2 88.8(5)
F1' P1 F1 21.8(9)
F4 P1 F1 172.4(8)
F6' P1 F1 104.7(10)
F6 P1 F1 87.9(9)
F3 P1 F1 85.6(7)
F2 P1 F1 96.2(8)
F1' P1 F5 101.7(8)
F4 P1 F5 89.3(5)
F6' P1 F5 105.8(9)
F6 P1 F5 82.6(8)
F3 P1 F5 88.3(5)
F2 P1 F5 177.0(6)
F1 P1 F5 83.9(7)
F11 P2 F10 105.8(8)
F11 P2 F9 90.7(5)
F10 P2 F9 90.4(6)
F11 P2 F12 101.6(8)
F10 P2 F12 89.1(7)
F9 P2 F12 167.3(7)
F11 P2 F7 89.0(6)
F10 P2 F7 165.1(8)
F9 P2 F7 87.8(4)
F12 P2 F7 89.5(6)
F11 P2 F10' 83.5(9)
F10 P2 F10' 22.4(7)
F9 P2 F10' 88.5(7)
F12 P2 F10' 95.8(8)
F7 P2 F10' 171.6(8)
F11 P2 F8 175.4(6)
F10 P2 F8 77.7(7)
F9 P2 F8 86.2(5)
F12 P2 F8 81.3(7)
F7 P2 F8 87.4(5)
F10' P2 F8 99.9(8)
F11 P2 F12' 79.5(9)
F10 P2 F12' 86.8(8)
F9 P2 F12' 168.7(9)
F12 P2 F12' 23.7(8)
F7 P2 F12' 97.7(7)
F10' P2 F12' 84.8(9)
F8 P2 F12' 103.8(9)
F18 P3 F17' 111.0(9)
F18 P3 F13 91.4(5)
F17' P3 F13 91.6(7)
F18 P3 F16' 101.7(9)
F17' P3 F16' 87.7(9)
F13 P3 F16' 166.3(9)
F18 P3 F17 88.1(7)
F17' P3 F17 23.3(7)
F13 P3 F17 87.7(6)
F16' P3 F17 96.8(8)
F18 P3 F14 88.1(5)
F17' P3 F14 160.9(9)
F13 P3 F14 87.1(4)
F16' P3 F14 89.1(7)
F17 P3 F14 173.5(7)
F18 P3 F15 175.8(6)
F17' P3 F15 73.1(8)
F13 P3 F15 87.4(5)
F16' P3 F15 79.3(9)
F17 P3 F15 95.8(7)
F14 P3 F15 87.8(5)
F18 P3 F16 81.9(8)
F17' P3 F16 86.5(9)
F13 P3 F16 171.8(8)
F16' P3 F16 21.7(9)
F17 P3 F16 87.5(8)
F14 P3 F16 97.3(7)
F15 P3 F16 99.6(8)
F20 P4 F23 179.6(4)
F20 P4 F19 90.5(4)
F23 P4 F19 89.7(4)
F20 P4 F22 89.4(4)
F23 P4 F22 90.5(3)
F19 P4 F22 179.8(5)
F20 P4 F24 90.1(4)
F23 P4 F24 89.6(4)
F19 P4 F24 91.3(4)
F22 P4 F24 88.9(4)
F20 P4 F21 89.8(4)
F23 P4 F21 90.5(4)
F19 P4 F21 88.7(3)
F22 P4 F21 91.1(4)
F24 P4 F21 179.9(5)

loop_
_geom_bond_atom_site_label_1
_geom_bond_atom_site_label_2
_geom_bond_distance
Ru1 N11A 2.033(8)
Ru1 N5A 2.041(9)
Ru1 N3A 2.051(8)
Ru1 N7A 2.071(8)
Ru1 N8A 2.071(7)
Ru1 N1A 2.081(8)
N1 C1 1.329(12)
N1 N2 1.340(11)
N1 Ru1A 2.067(8)
N2 C3 1.402(13)
N2 C4 1.429(13)
N3 C5 1.292(12)
N3 N4 1.388(11)
N3 Ru1A 2.070(8)
N4 C7 1.343(12)
N4 C4 1.460(13)
N5 C8 1.334(13)
N5 N6 1.371(12)
N5 Ru1A 2.053(9)
N6 C10 1.337(14)
N6 C4 1.449(13)
N7 C16 1.354(11)
N7 C17 1.359(11)
N7 Ru1A 2.070(8)
N8 C11 1.319(11)
N8 C15 1.365(12)
N8 Ru1A 2.068(7)
N9 C22 1.299(11)
N9 C23 1.352(12)
N10 C21 1.316(12)
N10 C28 1.340(13)
N11 C29 1.122(11)
N11 Ru1A 2.029(7)
C1 C2 1.402(14)
C2 C3 1.331(15)
C5 C6 1.402(15)
C6 C7 1.338(15)
C8 C9 1.382(15)
C9 C10 1.347(17)
C11 C12 1.358(12)
C12 C13 1.327(13)
C13 C14 1.387(13)
C14 C15 1.349(13)
C14 C22 1.461(14)
C15 C16 1.421(12)
C16 C20 1.378(13)
C17 C18 1.397(14)
C18 C19 1.359(15)
C19 C20 1.372(13)
C20 C21 1.448(14)
C21 C22 1.473(14)
C23 C24 1.399(13)
C23 C28 1.443(15)
C24 C25 1.357(14)
C25 C26 1.326(16)
C26 C27 1.359(16)
C27 C28 1.414(15)
C29 C30 1.462(13)
N1A C1A 1.300(11)
N1A N2A 1.340(11)
N2A C3A 1.367(12)
N2A C4A 1.480(12)
N3A N4A 1.344(11)
N3A C5A 1.346(13)
N4A C7A 1.367(13)
N4A C4A 1.430(12)
N5A C8A 1.341(14)
N5A N6A 1.391(11)
N6A C10A 1.338(14)
N6A C4A 1.434(13)
N7A C11A 1.345(11)
N7A C15A 1.339(11)
N8A C20A 1.344(11)
N8A C16A 1.332(11)
N9A C21A 1.315(12)
N9A C23A 1.358(13)
N10A C22A 1.305(12)
N10A C28A 1.355(12)
N11A C29A 1.103(11)
C1A C2A 1.392(16)
C2A C3A 1.329(17)
C5A C6A 1.369(14)
C6A C7A 1.351(15)
C8A C9A 1.385(15)
C9A C10A 1.331(17)
C11A C12A 1.414(14)
C12A C13A 1.382(15)
C13A C14A 1.361(12)
C14A C15A 1.379(12)
C14A C21A 1.438(13)
C15A C16A 1.446(12)
C16A C17A 1.375(12)
C17A C18A 1.404(12)
C17A C22A 1.480(13)
C18A C19A 1.334(12)
C19A C20A 1.396(12)
C21A C22A 1.453(13)
C23A C24A 1.426(14)
C23A C28A 1.447(15)
C24A C25A 1.361(16)
C25A C26A 1.349(16)
C26A C27A 1.356(14)
C27A C28A 1.385(14)
C29A C30A 1.459(14)
P1 F1' 1.574(5)
P1 F4 1.572(5)
P1 F6' 1.577(5)
P1 F6 1.576(5)
P1 F3 1.578(5)
P1 F2 1.582(5)
P1 F1 1.580(5)
P1 F5 1.584(5)
P2 F11 1.569(4)
P2 F10 1.575(5)
P2 F9 1.576(4)
P2 F12 1.581(5)
P2 F7 1.580(4)
P2 F10' 1.580(5)
P2 F8 1.585(5)
P2 F12' 1.586(5)
P3 F18 1.568(4)
P3 F17' 1.574(5)
P3 F13 1.578(4)
P3 F16' 1.580(5)
P3 F17 1.578(5)
P3 F14 1.581(4)
P3 F15 1.583(5)
P3 F16 1.585(5)
P4 F20 1.582(6)
P4 F23 1.590(6)
P4 F19 1.594(6)
P4 F22 1.596(6)
P4 F24 1.600(7)
P4 F21 1.615(6)
